data_4316871
loop_
_publ_author_name
'Chelsea L. Mandell'
'Shannon S. Kleinbach'
'William G. Dougherty'
'W. Scott Kassel'
'Chip Nataro'

_publ_section_title
;
 Electrochemistry of 1,1'-Bis(2,4-dialkylphosphetanyl)ferrocene and
 1,1'-Bis(2,5-dialkylphospholanyl)ferrocene Ligands: Free Phosphines,
 Metal Complexes, and Chalcogenides
;
_journal_name_full 'Inorganic Chemistry'
_journal_page_first 9718
_journal_page_last 9727
_journal_paper_doi 10.1021/ic1016164
_journal_volume 49
_journal_year 2010
_chemical_absolute_configuration syn
_chemical_formula_sum 'C22 H32 Cl2 Fe P2 Pt'
_chemical_formula_weight 680.26
_chemical_name_systematic
; 
 ? 
;
_space_group_IT_number 19
_symmetry_cell_setting orthorhombic
_symmetry_space_group_name_Hall 'P 2ac 2ab'
_symmetry_space_group_name_H-M 'P 21 21 21'
_atom_sites_solution_hydrogens geom
_atom_sites_solution_primary direct
_atom_sites_solution_secondary difmap
_audit_creation_method SHELXL-97
_cell_angle_alpha 90.00
_cell_angle_beta 90.00
_cell_angle_gamma 90.00
_cell_formula_units_Z 4
_cell_length_a 10.4455(14)
_cell_length_b 13.0522(15)
_cell_length_c 17.448(2)
_cell_measurement_reflns_used 9958
_cell_measurement_temperature 140(2)
_cell_measurement_theta_max 33.34
_cell_measurement_theta_min 2.50
_cell_volume 2378.8(5)
_computing_cell_refinement 'Bruker SAINT'
_computing_data_collection 'Bruker APEX2'
_computing_data_reduction 'Bruker SAINT'
_computing_molecular_graphics 'Bruker SHELXTL'
_computing_publication_material 'Bruker SHELXTL'
_computing_structure_refinement 'SHELXL-97 (Sheldrick, 2008)'
_computing_structure_solution 'SHELXS-97 (Sheldrick, 2008)'
_diffrn_ambient_temperature 140(2)
_diffrn_measured_fraction_theta_full 0.998
_diffrn_measured_fraction_theta_max 0.981
_diffrn_measurement_device_type 'Bruker APEX-II CCD'
_diffrn_measurement_method '\f and \w scans'
_diffrn_radiation_monochromator graphite
_diffrn_radiation_source 'fine-focus sealed tube'
_diffrn_radiation_type MoK\a
_diffrn_radiation_wavelength 0.71073
_diffrn_reflns_av_R_equivalents 0.0291
_diffrn_reflns_av_sigmaI/netI 0.0445
_diffrn_reflns_limit_h_max 16
_diffrn_reflns_limit_h_min -10
_diffrn_reflns_limit_k_max 20
_diffrn_reflns_limit_k_min -10
_diffrn_reflns_limit_l_max 26
_diffrn_reflns_limit_l_min -20
_diffrn_reflns_number 15685
_diffrn_reflns_theta_full 25.00
_diffrn_reflns_theta_max 33.42
_diffrn_reflns_theta_min 1.95
_exptl_absorpt_coefficient_mu 6.850
_exptl_absorpt_correction_T_max 0.6102
_exptl_absorpt_correction_T_min 0.3412
_exptl_absorpt_correction_type multi-scan
_exptl_absorpt_process_details SADABS
_exptl_crystal_colour yellow
_exptl_crystal_density_diffrn 1.899
_exptl_crystal_density_method 'not measured'
_exptl_crystal_description plate
_exptl_crystal_F_000 1328
_exptl_crystal_size_max 0.20
_exptl_crystal_size_mid 0.20
_exptl_crystal_size_min 0.08
_refine_diff_density_max 0.839
_refine_diff_density_min -0.948
_refine_diff_density_rms 0.132
_refine_ls_abs_structure_details 'Flack H D (1983), Acta Cryst. A39, 876-881'
_refine_ls_abs_structure_Flack -0.013(4)
_refine_ls_extinction_method none
_refine_ls_goodness_of_fit_ref 1.043
_refine_ls_hydrogen_treatment constr
_refine_ls_matrix_type full
_refine_ls_number_parameters 253
_refine_ls_number_reflns 8318
_refine_ls_number_restraints 0
_refine_ls_restrained_S_all 1.043
_refine_ls_R_factor_all 0.0296
_refine_ls_R_factor_gt 0.0256
_refine_ls_shift/su_max 0.002
_refine_ls_shift/su_mean 0.000
_refine_ls_structure_factor_coef Fsqd
_refine_ls_weighting_details 'calc w=1/[\s^2^(Fo^2^)+(0.0137P)^2^+0.2716P] where P=(Fo^2^+2Fc^2^)/3'
_refine_ls_weighting_scheme calc
_refine_ls_wR_factor_gt 0.0494
_refine_ls_wR_factor_ref 0.0509
_reflns_number_gt 7763
_reflns_number_total 8318
_reflns_threshold_expression >2sigma(I)
_cod_data_source_file ic1016164_si_002_01.cif
_cod_data_source_block '[PtCl2(SMeFL)]'
_cod_depositor_comments
;
The following automatic conversions were performed:

'_symmetry_cell_setting' value 'Orthorhombic' changed to
'orthorhombic' according to the built-in table from CIF Core
dictionary named 'cif_core.dic' version 2.4.1 from 2010-06-29.

Automatic conversion script
Id: cif_fix_values 1646 2011-03-28 12:23:43Z adriana 
;
_cod_database_code 4316871

loop_
_symmetry_equiv_pos_as_xyz
'x, y, z'
'-x+1/2, -y, z+1/2'
'-x, y+1/2, -z+1/2'
'x+1/2, -y+1/2, -z'

loop_
_atom_site_label
_atom_site_type_symbol
_atom_site_fract_x
_atom_site_fract_y
_atom_site_fract_z
_atom_site_U_iso_or_equiv
_atom_site_adp_type
_atom_site_occupancy
_atom_site_symmetry_multiplicity
_atom_site_calc_flag
_atom_site_refinement_flags
_atom_site_disorder_assembly
_atom_site_disorder_group
Fe1 Fe 0.51529(4) 0.41194(4) 0.51672(3) 0.01473(8) Uani 1 1 d . . .
Pt1 Pt 0.645957(10) 0.582547(9) 0.711280(6) 0.01389(3) Uani 1 1 d . . .
Cl1 Cl 0.83710(8) 0.66381(7) 0.74902(6) 0.0302(2) Uani 1 1 d . . .
Cl2 Cl 0.56177(8) 0.63604(7) 0.82989(5) 0.02390(17) Uani 1 1 d . . .
P1 P 0.44925(8) 0.52225(6) 0.68554(5) 0.01372(14) Uani 1 1 d . . .
P2 P 0.75388(8) 0.52686(6) 0.60788(5) 0.01441(15) Uani 1 1 d . . .
C1 C 0.4077(3) 0.4948(2) 0.58789(19) 0.0159(6) Uani 1 1 d . . .
C2 C 0.3345(3) 0.4113(3) 0.5570(2) 0.0220(6) Uani 1 1 d . . .
H2A H 0.2941 0.3550 0.5874 0.026 Uiso 1 1 calc R . .
C3 C 0.3314(3) 0.4209(3) 0.4762(2) 0.0267(7) Uani 1 1 d . . .
H3A H 0.2903 0.3718 0.4398 0.032 Uiso 1 1 calc R . .
C4 C 0.4000(3) 0.5101(3) 0.4555(2) 0.0257(8) Uani 1 1 d . . .
H4A H 0.4160 0.5347 0.4021 0.031 Uiso 1 1 calc R . .
C5 C 0.4471(3) 0.5567(2) 0.52397(19) 0.0178(6) Uani 1 1 d . . .
H5A H 0.4998 0.6205 0.5268 0.021 Uiso 1 1 calc R . .
C6 C 0.6947(3) 0.4199(3) 0.55371(18) 0.0159(5) Uani 1 1 d . . .
C7 C 0.6329(3) 0.3313(2) 0.58600(19) 0.0167(6) Uani 1 1 d . . .
H7A H 0.6191 0.3178 0.6418 0.020 Uiso 1 1 calc R . .
C8 C 0.5927(3) 0.2671(2) 0.5246(2) 0.0196(6) Uani 1 1 d . . .
H8A H 0.5433 0.2019 0.5299 0.024 Uiso 1 1 calc R . .
C9 C 0.6304(3) 0.3133(2) 0.4546(2) 0.0207(7) Uani 1 1 d . . .
H9A H 0.6118 0.2864 0.4021 0.025 Uiso 1 1 calc R . .
C10 C 0.6944(3) 0.4064(3) 0.47176(19) 0.0179(6) Uani 1 1 d . . .
H10A H 0.7306 0.4554 0.4334 0.022 Uiso 1 1 calc R . .
C11 C 0.3132(3) 0.6046(2) 0.7160(2) 0.0191(6) Uani 1 1 d . . .
H11A H 0.3405 0.6458 0.7614 0.023 Uiso 1 1 calc R . .
C12 C 0.2614(3) 0.6771(3) 0.6553(2) 0.0244(7) Uani 1 1 d . . .
H12A H 0.1905 0.7170 0.6767 0.037 Uiso 1 1 calc R . .
H12B H 0.2308 0.6375 0.6112 0.037 Uiso 1 1 calc R . .
H12C H 0.3296 0.7237 0.6387 0.037 Uiso 1 1 calc R . .
C13 C 0.2155(4) 0.5252(3) 0.7422(2) 0.0290(8) Uani 1 1 d . . .
H13A H 0.1731 0.4939 0.6971 0.035 Uiso 1 1 calc R . .
H13B H 0.1491 0.5582 0.7742 0.035 Uiso 1 1 calc R . .
C14 C 0.2849(4) 0.4433(3) 0.7881(3) 0.0309(8) Uani 1 1 d . . .
H14A H 0.3121 0.4714 0.8382 0.037 Uiso 1 1 calc R . .
H14B H 0.2271 0.3845 0.7976 0.037 Uiso 1 1 calc R . .
C15 C 0.4022(3) 0.4083(3) 0.74214(19) 0.0202(6) Uani 1 1 d . . .
H15A H 0.3741 0.3537 0.7056 0.024 Uiso 1 1 calc R . .
C16 C 0.5055(4) 0.3637(3) 0.7935(2) 0.0261(7) Uani 1 1 d . . .
H16A H 0.4714 0.3040 0.8208 0.039 Uiso 1 1 calc R . .
H16B H 0.5328 0.4155 0.8307 0.039 Uiso 1 1 calc R . .
H16C H 0.5789 0.3428 0.7622 0.039 Uiso 1 1 calc R . .
C17 C 0.7951(3) 0.6252(3) 0.5352(2) 0.0207(7) Uani 1 1 d . . .
H17A H 0.7547 0.6049 0.4855 0.025 Uiso 1 1 calc R . .
C18 C 0.7495(4) 0.7332(3) 0.5553(2) 0.0298(8) Uani 1 1 d . . .
H18A H 0.7750 0.7808 0.5146 0.045 Uiso 1 1 calc R . .
H18B H 0.7882 0.7546 0.6039 0.045 Uiso 1 1 calc R . .
H18C H 0.6560 0.7334 0.5603 0.045 Uiso 1 1 calc R . .
C19 C 0.9402(4) 0.6168(3) 0.5263(3) 0.0330(9) Uani 1 1 d . . .
H19A H 0.9647 0.6311 0.4725 0.040 Uiso 1 1 calc R . .
H19B H 0.9830 0.6678 0.5596 0.040 Uiso 1 1 calc R . .
C20 C 0.9823(4) 0.5095(3) 0.5484(3) 0.0361(10) Uani 1 1 d . . .
H20A H 1.0767 0.5064 0.5532 0.043 Uiso 1 1 calc R . .
H20B H 0.9549 0.4595 0.5090 0.043 Uiso 1 1 calc R . .
C21 C 0.9189(3) 0.4853(3) 0.6255(2) 0.0244(8) Uani 1 1 d . . .
H21A H 0.9568 0.5318 0.6650 0.029 Uiso 1 1 calc R . .
C22 C 0.9335(4) 0.3760(3) 0.6536(3) 0.0399(11) Uani 1 1 d . . .
H22A H 1.0244 0.3608 0.6616 0.060 Uiso 1 1 calc R . .
H22B H 0.8982 0.3288 0.6154 0.060 Uiso 1 1 calc R . .
H22C H 0.8873 0.3677 0.7021 0.060 Uiso 1 1 calc R . .

loop_
_atom_site_aniso_label
_atom_site_aniso_U_11
_atom_site_aniso_U_22
_atom_site_aniso_U_33
_atom_site_aniso_U_23
_atom_site_aniso_U_13
_atom_site_aniso_U_12
Fe1 0.01530(18) 0.0163(2) 0.01262(19) -0.0027(2) -0.00022(15) -0.00111(18)
Pt1 0.01474(4) 0.01555(4) 0.01137(4) -0.00242(5) -0.00116(4) 0.00089(5)
Cl1 0.0221(4) 0.0404(5) 0.0282(5) -0.0162(4) -0.0028(4) -0.0065(4)
Cl2 0.0248(4) 0.0329(4) 0.0140(4) -0.0069(3) -0.0003(3) 0.0038(3)
P1 0.0139(3) 0.0142(3) 0.0131(4) -0.0007(3) 0.0011(3) 0.0005(3)
P2 0.0128(3) 0.0153(3) 0.0151(4) -0.0031(3) 0.0002(3) -0.0005(3)
C1 0.0139(13) 0.0191(14) 0.0149(15) -0.0019(12) -0.0006(11) 0.0025(11)
C2 0.0163(14) 0.0256(16) 0.0240(16) -0.0066(15) -0.0004(12) -0.0039(14)
C3 0.0186(15) 0.0360(18) 0.0257(17) -0.0102(18) -0.0061(12) -0.0008(16)
C4 0.0271(17) 0.0325(19) 0.0174(17) 0.0022(15) -0.0082(14) 0.0058(14)
C5 0.0214(15) 0.0186(15) 0.0133(14) 0.0011(11) -0.0017(12) 0.0047(11)
C6 0.0135(12) 0.0174(13) 0.0167(14) -0.0038(14) 0.0009(10) -0.0014(13)
C7 0.0205(15) 0.0143(12) 0.0153(14) -0.0003(11) 0.0011(12) 0.0021(12)
C8 0.0247(16) 0.0158(14) 0.0184(16) -0.0042(12) 0.0022(13) -0.0007(12)
C9 0.0212(16) 0.0204(15) 0.0205(16) -0.0082(13) 0.0018(13) -0.0010(13)
C10 0.0204(13) 0.0190(15) 0.0145(14) -0.0014(13) 0.0043(11) 0.0005(12)
C11 0.0180(13) 0.0222(15) 0.0171(15) -0.0021(13) 0.0010(12) 0.0042(11)
C12 0.0227(17) 0.0229(16) 0.027(2) -0.0026(14) -0.0051(14) 0.0068(13)
C13 0.0208(16) 0.033(2) 0.033(2) 0.0014(17) 0.0090(15) 0.0051(15)
C14 0.0278(17) 0.036(2) 0.0286(19) 0.0089(18) 0.0115(17) -0.0005(14)
C15 0.0219(14) 0.0192(15) 0.0195(15) 0.0039(14) 0.0043(12) -0.0004(13)
C16 0.0348(18) 0.0228(16) 0.0207(17) 0.0064(15) 0.0031(16) 0.0043(13)
C17 0.0261(17) 0.0224(16) 0.0135(15) -0.0037(13) 0.0041(13) -0.0088(13)
C18 0.044(2) 0.0170(16) 0.029(2) 0.0014(15) 0.0031(18) -0.0066(15)
C19 0.0233(18) 0.043(2) 0.032(2) -0.0071(18) 0.0090(17) -0.0118(16)
C20 0.0153(16) 0.047(3) 0.046(3) -0.020(2) 0.0067(17) -0.0011(16)
C21 0.0173(15) 0.0268(18) 0.029(2) -0.0109(16) -0.0062(14) 0.0050(13)
C22 0.031(2) 0.033(2) 0.056(3) -0.007(2) -0.014(2) 0.0159(17)

loop_
_atom_type_symbol
_atom_type_description
_atom_type_scat_dispersion_real
_atom_type_scat_dispersion_imag
_atom_type_scat_source
C C 0.0033 0.0016 'International Tables Vol C Tables 4.2.6.8 and 6.1.1.4'
H H 0.0000 0.0000 'International Tables Vol C Tables 4.2.6.8 and 6.1.1.4'
P P 0.1023 0.0942 'International Tables Vol C Tables 4.2.6.8 and 6.1.1.4'
Cl Cl 0.1484 0.1585 'International Tables Vol C Tables 4.2.6.8 and 6.1.1.4'
Fe Fe 0.3463 0.8444 'International Tables Vol C Tables 4.2.6.8 and 6.1.1.4'
Pt Pt -1.7033 8.3905 'International Tables Vol C Tables 4.2.6.8 and 6.1.1.4'

loop_
_geom_angle_atom_site_label_1
_geom_angle_atom_site_label_2
_geom_angle_atom_site_label_3
_geom_angle
_geom_angle_site_symmetry_1
_geom_angle_site_symmetry_3
_geom_angle_publ_flag
C6 Fe1 C1 107.52(13) . . ?
C6 Fe1 C7 42.12(13) . . ?
C1 Fe1 C7 104.64(13) . . ?
C6 Fe1 C2 140.51(13) . . ?
C1 Fe1 C2 42.00(13) . . ?
C7 Fe1 C2 111.06(14) . . ?
C6 Fe1 C5 105.27(14) . . ?
C1 Fe1 C5 41.91(13) . . ?
C7 Fe1 C5 131.57(13) . . ?
C2 Fe1 C5 69.62(15) . . ?
C6 Fe1 C10 42.05(13) . . ?
C1 Fe1 C10 141.21(13) . . ?
C7 Fe1 C10 69.64(13) . . ?
C2 Fe1 C10 176.74(14) . . ?
C5 Fe1 C10 112.46(14) . . ?
C6 Fe1 C3 173.59(17) . . ?
C1 Fe1 C3 69.88(14) . . ?
C7 Fe1 C3 143.74(15) . . ?
C2 Fe1 C3 40.77(14) . . ?
C5 Fe1 C3 68.78(16) . . ?
C10 Fe1 C3 137.05(14) . . ?
C6 Fe1 C8 69.86(14) . . ?
C1 Fe1 C8 132.62(14) . . ?
C7 Fe1 C8 40.80(13) . . ?
C2 Fe1 C8 109.92(15) . . ?
C5 Fe1 C8 172.16(14) . . ?
C10 Fe1 C8 68.38(14) . . ?
C3 Fe1 C8 116.32(15) . . ?
C6 Fe1 C4 133.54(15) . . ?
C1 Fe1 C4 69.84(14) . . ?
C7 Fe1 C4 172.48(14) . . ?
C2 Fe1 C4 68.59(16) . . ?
C5 Fe1 C4 40.94(14) . . ?
C10 Fe1 C4 111.16(15) . . ?
C3 Fe1 C4 40.25(16) . . ?
C8 Fe1 C4 146.71(15) . . ?
C6 Fe1 C9 69.77(13) . . ?
C1 Fe1 C9 172.65(14) . . ?
C7 Fe1 C9 68.64(13) . . ?
C2 Fe1 C9 136.47(14) . . ?
C5 Fe1 C9 144.96(14) . . ?
C10 Fe1 C9 40.50(13) . . ?
C3 Fe1 C9 113.53(15) . . ?
C8 Fe1 C9 40.19(14) . . ?
C4 Fe1 C9 117.12(15) . . ?
P1 Pt1 P2 100.66(3) . . ?
P1 Pt1 Cl2 86.44(3) . . ?
P2 Pt1 Cl2 171.32(3) . . ?
P1 Pt1 Cl1 171.72(3) . . ?
P2 Pt1 Cl1 86.84(3) . . ?
Cl2 Pt1 Cl1 86.41(3) . . ?
C1 P1 C15 106.38(16) . . ?
C1 P1 C11 101.64(15) . . ?
C15 P1 C11 96.25(15) . . ?
C1 P1 Pt1 118.75(11) . . ?
C15 P1 Pt1 114.70(11) . . ?
C11 P1 Pt1 116.09(11) . . ?
C6 P2 C21 100.50(15) . . ?
C6 P2 C17 104.95(16) . . ?
C21 P2 C17 95.80(17) . . ?
C6 P2 Pt1 120.07(10) . . ?
C21 P2 Pt1 115.63(13) . . ?
C17 P2 Pt1 116.19(12) . . ?
C5 C1 C2 106.7(3) . . ?
C5 C1 P1 123.8(2) . . ?
C2 C1 P1 129.5(3) . . ?
C5 C1 Fe1 70.13(18) . . ?
C2 C1 Fe1 69.78(18) . . ?
P1 C1 Fe1 124.30(16) . . ?
C3 C2 C1 108.6(3) . . ?
C3 C2 Fe1 70.97(19) . . ?
C1 C2 Fe1 68.22(17) . . ?
C2 C3 C4 108.4(3) . . ?
C2 C3 Fe1 68.26(18) . . ?
C4 C3 Fe1 70.12(19) . . ?
C3 C4 C5 108.2(3) . . ?
C3 C4 Fe1 69.6(2) . . ?
C5 C4 Fe1 68.25(18) . . ?
C4 C5 C1 108.2(3) . . ?
C4 C5 Fe1 70.81(19) . . ?
C1 C5 Fe1 67.95(17) . . ?
C7 C6 C10 106.8(3) . . ?
C7 C6 P2 125.0(2) . . ?
C10 C6 P2 128.2(3) . . ?
C7 C6 Fe1 70.24(18) . . ?
C10 C6 Fe1 70.65(17) . . ?
P2 C6 Fe1 122.49(18) . . ?
C8 C7 C6 108.1(3) . . ?
C8 C7 Fe1 71.15(19) . . ?
C6 C7 Fe1 67.64(17) . . ?
C7 C8 C9 108.4(3) . . ?
C7 C8 Fe1 68.05(18) . . ?
C9 C8 Fe1 70.21(19) . . ?
C8 C9 C10 108.2(3) . . ?
C8 C9 Fe1 69.60(19) . . ?
C10 C9 Fe1 68.28(17) . . ?
C9 C10 C6 108.4(3) . . ?
C9 C10 Fe1 71.23(19) . . ?
C6 C10 Fe1 67.30(16) . . ?
C13 C11 C12 113.2(3) . . ?
C13 C11 P1 101.8(2) . . ?
C12 C11 P1 115.6(2) . . ?
C11 C13 C14 108.5(3) . . ?
C15 C14 C13 108.3(3) . . ?
C16 C15 C14 111.9(3) . . ?
C16 C15 P1 115.7(2) . . ?
C14 C15 P1 104.6(2) . . ?
C19 C17 C18 113.5(3) . . ?
C19 C17 P2 104.5(3) . . ?
C18 C17 P2 114.1(3) . . ?
C20 C19 C17 109.1(3) . . ?
C19 C20 C21 106.7(3) . . ?
C22 C21 C20 115.8(3) . . ?
C22 C21 P2 115.3(3) . . ?
C20 C21 P2 101.4(3) . . ?

loop_
_geom_bond_atom_site_label_1
_geom_bond_atom_site_label_2
_geom_bond_distance
_geom_bond_site_symmetry_2
_geom_bond_publ_flag
Fe1 C6 1.985(3) . ?
Fe1 C1 1.994(3) . ?
Fe1 C7 2.019(3) . ?
Fe1 C2 2.015(3) . ?
Fe1 C5 2.023(3) . ?
Fe1 C10 2.030(3) . ?
Fe1 C3 2.050(3) . ?
Fe1 C8 2.061(3) . ?
Fe1 C4 2.057(4) . ?
Fe1 C9 2.069(3) . ?
Pt1 P1 2.2457(9) . ?
Pt1 P2 2.2481(9) . ?
Pt1 Cl2 2.3544(9) . ?
Pt1 Cl1 2.3547(9) . ?
P1 C1 1.794(3) . ?
P1 C15 1.852(3) . ?
P1 C11 1.859(3) . ?
P2 C6 1.796(3) . ?
P2 C21 1.833(3) . ?
P2 C17 1.855(4) . ?
C1 C5 1.437(5) . ?
C1 C2 1.436(5) . ?
C2 C3 1.416(5) . ?
C3 C4 1.413(6) . ?
C4 C5 1.427(5) . ?
C6 C7 1.439(4) . ?
C6 C10 1.441(4) . ?
C7 C8 1.423(4) . ?
C8 C9 1.419(5) . ?
C9 C10 1.419(5) . ?
C11 C13 1.525(5) . ?
C11 C12 1.520(5) . ?
C13 C14 1.520(5) . ?
C14 C15 1.534(5) . ?
C15 C16 1.519(5) . ?
C17 C19 1.528(5) . ?
C17 C18 1.529(5) . ?
C19 C20 1.518(6) . ?
C20 C21 1.533(6) . ?
C21 C22 1.517(5) . ?
